data_7240158
loop_
_publ_author_name
'Qiu, Ya-Ru'
'Li, Bang'
'Zhou, Yan'
'Su, Jian'
'Ge, Jing-Yuan'

_publ_section_title
;
 Pillar-template strategy switching the redox activity and magnetic
 properties of trisphenylamine-based coordination polymers
;
_journal_name_full CrystEngComm
_journal_paper_doi 10.1039/D0CE00256A
_journal_year 2020
_chemical_formula_sum 'C33 H24 N6 O6 Zn'
_chemical_formula_weight 665.95
_space_group_crystal_system monoclinic
_space_group_IT_number 15
_space_group_name_Hall '-C 2yc'
_space_group_name_H-M_alt 'C 1 2/c 1'
_atom_sites_solution_hydrogens geom
_audit_creation_method SHELXL-2018/3
_cell_angle_alpha 90
_cell_angle_beta 104.271(2)
_cell_angle_gamma 90
_cell_formula_units_Z 8
_cell_length_a 21.622(2)
_cell_length_b 15.2587(17)
_cell_length_c 19.882(2)
_cell_measurement_reflns_used 7442
_cell_measurement_temperature 296(2)
_cell_measurement_theta_max 27.9
_cell_measurement_theta_min 1.7
_cell_volume 6357.1(11)
_computing_structure_refinement 'SHELXL-2018/3 (Sheldrick, 2018)'
_computing_structure_solution 'SHELXT 2014/4 (Sheldrick, 2014)'
_diffrn_ambient_temperature 296(2)
_diffrn_measured_fraction_theta_full 0.995
_diffrn_measured_fraction_theta_max 0.979
_diffrn_measurement_device_type 'CCD area detector'
_diffrn_measurement_method 'phi and omega scans'
_diffrn_radiation_type MoK\a
_diffrn_radiation_wavelength 0.71073
_diffrn_reflns_av_R_equivalents 0.0674
_diffrn_reflns_av_unetI/netI 0.0608
_diffrn_reflns_Laue_measured_fraction_full 0.995
_diffrn_reflns_Laue_measured_fraction_max 0.979
_diffrn_reflns_limit_h_max 28
_diffrn_reflns_limit_h_min -22
_diffrn_reflns_limit_k_max 18
_diffrn_reflns_limit_k_min -20
_diffrn_reflns_limit_l_max 25
_diffrn_reflns_limit_l_min -25
_diffrn_reflns_number 28047
_diffrn_reflns_point_group_measured_fraction_full 0.995
_diffrn_reflns_point_group_measured_fraction_max 0.979
_diffrn_reflns_theta_full 25.242
_diffrn_reflns_theta_max 27.896
_diffrn_reflns_theta_min 1.651
_exptl_absorpt_coefficient_mu 0.826
_exptl_absorpt_correction_type multi-scan
_exptl_crystal_density_diffrn 1.392
_exptl_crystal_description BLOCK
_exptl_crystal_F_000 2736
_exptl_crystal_size_max 0.330
_exptl_crystal_size_mid 0.200
_exptl_crystal_size_min 0.110
_exptl_transmission_factor_max 0.913
_exptl_transmission_factor_min 0.820
_refine_diff_density_max 2.050
_refine_diff_density_min -0.994
_refine_diff_density_rms 0.116
_refine_ls_extinction_method none
_refine_ls_goodness_of_fit_ref 0.833
_refine_ls_hydrogen_treatment constr
_refine_ls_matrix_type full
_refine_ls_number_parameters 422
_refine_ls_number_reflns 7442
_refine_ls_number_restraints 84
_refine_ls_restrained_S_all 0.886
_refine_ls_R_factor_all 0.0923
_refine_ls_R_factor_gt 0.0685
_refine_ls_shift/su_max 0.000
_refine_ls_shift/su_mean 0.000
_refine_ls_structure_factor_coef Fsqd
_refine_ls_weighting_details 'w=1/[\s^2^(Fo^2^)+(0.1817P)^2^+36.6003P] where P=(Fo^2^+2Fc^2^)/3'
_refine_ls_weighting_scheme calc
_refine_ls_wR_factor_gt 0.2126
_refine_ls_wR_factor_ref 0.2403
_reflns_Friedel_coverage 0.000
_reflns_number_gt 5295
_reflns_number_total 7442
_reflns_threshold_expression 'I > 2\s(I)'
_cod_data_source_file d0ce00256a2.cif
_cod_data_source_block 3-Zn
_cod_original_cell_volume 6357.3(12)
_cod_original_sg_symbol_H-M 'C 2/c'
_cod_database_code 7240158
_shelx_shelxl_version_number 2018/3
_shelx_space_group_comment
;
The symmetry employed for this shelxl refinement is uniquely defined
by the following loop, which should always be used as a source of
symmetry information in preference to the above space-group names.
They are only intended as comments.
;
_shelx_estimated_absorpt_t_min 0.772
_shelx_estimated_absorpt_t_max 0.915

loop_
_space_group_symop_operation_xyz
'x, y, z'
'-x, y, -z+1/2'
'x+1/2, y+1/2, z'
'-x+1/2, y+1/2, -z+1/2'
'-x, -y, -z'
'x, -y, z-1/2'
'-x+1/2, -y+1/2, -z'
'x+1/2, -y+1/2, z-1/2'

loop_
_atom_site_label
_atom_site_type_symbol
_atom_site_fract_x
_atom_site_fract_y
_atom_site_fract_z
_atom_site_U_iso_or_equiv
_atom_site_adp_type
_atom_site_occupancy
_atom_site_site_symmetry_order
_atom_site_calc_flag
_atom_site_refinement_flags_posn
_atom_site_refinement_flags_adp
_atom_site_refinement_flags_occupancy
_atom_site_disorder_assembly
_atom_site_disorder_group
Zn1 Zn 0.31790(2) -0.04776(3) 0.28210(3) 0.02960(18) Uani 1 1 d . U . . .
O1 O 0.25674(18) 0.0699(2) 0.3215(2) 0.0469(8) Uani 1 1 d . . . . .
O2 O 0.22869(16) 0.0099(2) 0.22076(19) 0.0423(8) Uani 1 1 d . . . . .
O3 O 0.17339(16) 0.1176(2) 0.2455(2) 0.0446(8) Uani 1 1 d . . . . .
O4 O 0.4140(3) -0.1088(4) 0.3346(3) 0.0949(16) Uani 1 1 d D U . . .
O5 O 0.3826(3) -0.0178(4) 0.3910(4) 0.1133(19) Uani 1 1 d D U . . .
O6 O 0.4432(7) -0.1136(8) 0.4507(5) 0.163(4) Uani 0.609(9) 1 d D U P A 1
N1 N 0.43621(17) 0.5366(2) 0.39534(19) 0.0277(7) Uani 1 1 d . . . . .
N2 N 0.68804(15) 0.8592(2) 0.29904(17) 0.0253(7) Uani 1 1 d . . . . .
N3 N 0.22581(17) 0.6348(2) 0.66006(18) 0.0315(7) Uani 1 1 d . . . . .
N4 N 0.36558(19) 0.0572(2) 0.2451(2) 0.0373(9) Uani 1 1 d . . . . .
N5 N 0.21888(17) 0.0667(2) 0.2627(2) 0.0297(7) Uani 1 1 d . . . . .
N6' N 0.4297(5) -0.0511(6) 0.3750(5) 0.099(3) Uani 0.391(9) 1 d D . P A 2
C1 C 0.3871(3) 0.0473(3) 0.1881(3) 0.0494(13) Uani 1 1 d . . . . .
H1 H 0.380340 -0.005833 0.164497 0.059 Uiso 1 1 calc R U . . .
C2 C 0.4192(3) 0.1134(3) 0.1631(3) 0.0459(12) Uani 1 1 d . . . . .
H2 H 0.434313 0.104483 0.123715 0.055 Uiso 1 1 calc R U . . .
C3 C 0.4284(2) 0.1918(3) 0.1970(2) 0.0350(9) Uani 1 1 d . . . . .
H3 H 0.450227 0.236539 0.180826 0.042 Uiso 1 1 calc R U . . .
C4 C 0.40522(18) 0.2053(3) 0.2559(2) 0.0313(9) Uani 1 1 d . . . . .
C5 C 0.3742(2) 0.1347(3) 0.2778(2) 0.0337(9) Uani 1 1 d . . . . .
H5 H 0.358799 0.141688 0.317184 0.040 Uiso 1 1 calc R U . . .
C6 C 0.41255(18) 0.2904(2) 0.2931(2) 0.0274(8) Uani 1 1 d . . . . .
C7 C 0.4161(2) 0.3685(3) 0.2575(2) 0.0310(8) Uani 1 1 d . . . . .
H7A H 0.413692 0.366527 0.210159 0.037 Uiso 1 1 calc R U . . .
C8 C 0.4233(2) 0.4487(2) 0.2910(2) 0.0299(8) Uani 1 1 d . . . . .
H8 H 0.425698 0.499755 0.266321 0.036 Uiso 1 1 calc R U . . .
C9 C 0.42686(18) 0.4528(2) 0.3625(2) 0.0254(8) Uani 1 1 d . . . . .
C10 C 0.42351(19) 0.3762(3) 0.3986(2) 0.0293(8) Uani 1 1 d . . . . .
H10 H 0.425717 0.378377 0.445899 0.035 Uiso 1 1 calc R U . . .
C11 C 0.41684(19) 0.2958(3) 0.3643(2) 0.0295(8) Uani 1 1 d . . . . .
H11 H 0.415212 0.244681 0.389262 0.035 Uiso 1 1 calc R U . . .
C12 C 0.48644(19) 0.5891(2) 0.3812(2) 0.0263(8) Uani 1 1 d . . . . .
C13 C 0.5474(2) 0.5527(2) 0.3921(2) 0.0279(8) Uani 1 1 d . . . . .
H13 H 0.554333 0.494607 0.406044 0.033 Uiso 1 1 calc R U . . .
C14 C 0.59739(19) 0.6034(3) 0.3821(2) 0.0298(8) Uani 1 1 d . . . . .
H14 H 0.637636 0.578322 0.388447 0.036 Uiso 1 1 calc R U . . .
C15 C 0.58870(17) 0.6913(2) 0.36279(19) 0.0230(7) Uani 1 1 d . . . . .
C16 C 0.52736(19) 0.7259(3) 0.3502(2) 0.0297(8) Uani 1 1 d . . . . .
H16 H 0.520398 0.783960 0.336073 0.036 Uiso 1 1 calc R U . . .
C17 C 0.47639(19) 0.6752(3) 0.3584(2) 0.0311(9) Uani 1 1 d . . . . .
H17 H 0.435509 0.698919 0.348571 0.037 Uiso 1 1 calc R U . . .
C18 C 0.64444(18) 0.7452(2) 0.35746(19) 0.0243(7) Uani 1 1 d . . . . .
C19 C 0.7050(2) 0.7299(3) 0.3999(2) 0.0331(9) Uani 1 1 d . . . . .
H19 H 0.710994 0.687315 0.434324 0.040 Uiso 1 1 calc R U . . .
C20 C 0.75650(19) 0.7786(3) 0.3905(2) 0.0349(9) Uani 1 1 d . . . . .
H20 H 0.797263 0.768800 0.418289 0.042 Uiso 1 1 calc R U . . .
C21 C 0.74632(19) 0.8415(3) 0.3394(2) 0.0300(8) Uani 1 1 d . . . . .
H21 H 0.781073 0.873001 0.332524 0.036 Uiso 1 1 calc R U . . .
C22 C 0.63861(18) 0.8118(2) 0.3078(2) 0.0242(7) Uani 1 1 d . . . . .
H22 H 0.598364 0.823616 0.279520 0.029 Uiso 1 1 calc R U . . .
C23 C 0.40068(19) 0.5662(2) 0.4411(2) 0.0253(7) Uani 1 1 d . . . . .
C24 C 0.4202(2) 0.6393(3) 0.4833(2) 0.0303(8) Uani 1 1 d . . . . .
H24 H 0.457929 0.667748 0.481811 0.036 Uiso 1 1 calc R U . . .
C25 C 0.3845(2) 0.6701(3) 0.5272(2) 0.0318(9) Uani 1 1 d . . . . .
H25 H 0.397869 0.720243 0.553262 0.038 Uiso 1 1 calc R U . . .
C26 C 0.32923(19) 0.6283(3) 0.5334(2) 0.0277(8) Uani 1 1 d . . . . .
C27 C 0.30961(19) 0.5548(3) 0.4916(2) 0.0285(8) Uani 1 1 d . . . . .
H27 H 0.272467 0.525801 0.494258 0.034 Uiso 1 1 calc R U . . .
C28 C 0.34435(19) 0.5241(3) 0.4462(2) 0.0270(8) Uani 1 1 d . . . . .
H28 H 0.330099 0.475133 0.418996 0.032 Uiso 1 1 calc R U . . .
C29 C 0.29077(19) 0.6634(3) 0.5798(2) 0.0274(8) Uani 1 1 d . . . . .
C30 C 0.2829(2) 0.7534(3) 0.5881(2) 0.0340(9) Uani 1 1 d . . . . .
H30 H 0.302245 0.793370 0.564530 0.041 Uiso 1 1 calc R U . . .
C31 C 0.2464(2) 0.7826(3) 0.6314(2) 0.0353(9) Uani 1 1 d . . . . .
H31 H 0.240440 0.842273 0.636861 0.042 Uiso 1 1 calc R U . . .
C32 C 0.2187(2) 0.7218(3) 0.6666(2) 0.0352(9) Uani 1 1 d . . . . .
H32 H 0.194236 0.741782 0.695851 0.042 Uiso 1 1 calc R U . . .
C33 C 0.2607(2) 0.6072(3) 0.6162(2) 0.0297(8) Uani 1 1 d . . . . .
H33 H 0.264606 0.547158 0.610206 0.036 Uiso 1 1 calc R U . . .
O6' O 0.4835(6) -0.0277(13) 0.3997(10) 0.163(4) Uani 0.391(9) 1 d D . P A 2
N6 N 0.4154(4) -0.0843(5) 0.3932(5) 0.099(3) Uani 0.609(9) 1 d D U P A 1

loop_
_atom_site_aniso_label
_atom_site_aniso_U_11
_atom_site_aniso_U_22
_atom_site_aniso_U_33
_atom_site_aniso_U_23
_atom_site_aniso_U_13
_atom_site_aniso_U_12
Zn1 0.0342(3) 0.0211(3) 0.0392(3) -0.00666(18) 0.0199(2) -0.00131(17)
O1 0.055(2) 0.0372(18) 0.052(2) 0.0044(16) 0.0188(18) -0.0075(15)
O2 0.0485(19) 0.0288(16) 0.057(2) -0.0080(14) 0.0279(16) 0.0056(13)
O3 0.0435(18) 0.0305(16) 0.067(2) 0.0067(15) 0.0270(17) 0.0155(13)
O4 0.082(3) 0.108(4) 0.083(3) -0.031(3) -0.001(3) 0.002(3)
O5 0.113(4) 0.097(4) 0.120(4) -0.014(3) 0.012(3) 0.029(3)
O6 0.166(8) 0.148(7) 0.134(7) -0.037(6) -0.042(6) 0.026(6)
N1 0.0343(17) 0.0182(15) 0.0369(18) -0.0033(13) 0.0206(15) -0.0067(12)
N2 0.0294(16) 0.0180(14) 0.0319(17) 0.0028(12) 0.0144(13) -0.0015(12)
N3 0.0401(19) 0.0277(17) 0.0313(18) 0.0020(14) 0.0177(15) 0.0073(14)
N4 0.044(2) 0.0265(18) 0.050(2) -0.0117(16) 0.0278(18) -0.0083(15)
N5 0.0355(17) 0.0179(15) 0.043(2) 0.0049(14) 0.0231(16) 0.0008(13)
N6' 0.103(4) 0.077(4) 0.107(4) -0.028(4) 0.004(4) 0.023(4)
C1 0.070(3) 0.029(2) 0.063(3) -0.018(2) 0.042(3) -0.014(2)
C2 0.061(3) 0.035(2) 0.053(3) -0.010(2) 0.037(3) -0.004(2)
C3 0.037(2) 0.031(2) 0.041(2) 0.0000(18) 0.0176(19) -0.0066(17)
C4 0.0240(17) 0.030(2) 0.042(2) -0.0056(17) 0.0109(17) -0.0001(15)
C5 0.034(2) 0.027(2) 0.045(2) -0.0114(18) 0.0201(19) -0.0060(16)
C6 0.0240(17) 0.0219(18) 0.039(2) -0.0062(16) 0.0118(16) -0.0034(14)
C7 0.038(2) 0.0253(19) 0.031(2) -0.0017(16) 0.0113(17) -0.0012(16)
C8 0.038(2) 0.0224(19) 0.033(2) 0.0008(15) 0.0150(17) -0.0019(15)
C9 0.0244(17) 0.0203(18) 0.035(2) -0.0024(15) 0.0150(15) -0.0011(13)
C10 0.0304(19) 0.0257(19) 0.036(2) 0.0001(16) 0.0152(17) -0.0056(15)
C11 0.0304(19) 0.0214(18) 0.041(2) 0.0000(16) 0.0158(17) -0.0008(14)
C12 0.0333(19) 0.0215(18) 0.0289(19) -0.0011(15) 0.0167(16) -0.0047(14)
C13 0.036(2) 0.0195(17) 0.032(2) 0.0037(15) 0.0153(17) 0.0000(14)
C14 0.0316(19) 0.0244(19) 0.038(2) 0.0053(16) 0.0168(17) 0.0044(15)
C15 0.0269(17) 0.0191(17) 0.0259(18) 0.0034(14) 0.0121(14) -0.0013(13)
C16 0.0340(19) 0.0204(18) 0.039(2) 0.0067(16) 0.0179(17) 0.0030(15)
C17 0.0276(18) 0.0257(19) 0.043(2) 0.0058(17) 0.0152(17) 0.0010(15)
C18 0.0282(17) 0.0221(18) 0.0258(18) 0.0015(14) 0.0127(15) -0.0013(14)
C19 0.038(2) 0.032(2) 0.030(2) 0.0099(17) 0.0094(17) -0.0037(17)
C20 0.0261(18) 0.037(2) 0.039(2) 0.0080(18) 0.0029(17) -0.0037(16)
C21 0.0289(19) 0.0255(19) 0.039(2) -0.0001(16) 0.0137(17) -0.0069(15)
C22 0.0252(17) 0.0210(17) 0.0300(19) 0.0031(14) 0.0135(15) 0.0006(13)
C23 0.0317(19) 0.0217(17) 0.0253(18) 0.0004(14) 0.0125(15) -0.0017(14)
C24 0.034(2) 0.029(2) 0.031(2) -0.0028(16) 0.0140(16) -0.0073(16)
C25 0.044(2) 0.026(2) 0.029(2) -0.0033(16) 0.0152(18) -0.0023(17)
C26 0.035(2) 0.0267(19) 0.0242(18) 0.0019(15) 0.0125(16) 0.0039(15)
C27 0.0296(19) 0.028(2) 0.032(2) 0.0009(16) 0.0161(16) -0.0030(15)
C28 0.0306(19) 0.0238(18) 0.031(2) -0.0017(15) 0.0153(16) -0.0049(15)
C29 0.035(2) 0.0255(19) 0.0232(18) 0.0008(15) 0.0103(15) 0.0057(15)
C30 0.048(2) 0.025(2) 0.031(2) 0.0048(16) 0.0142(18) 0.0024(17)
C31 0.054(3) 0.023(2) 0.031(2) 0.0037(16) 0.0154(19) 0.0108(18)
C32 0.050(2) 0.028(2) 0.032(2) -0.0010(17) 0.0188(19) 0.0110(18)
C33 0.040(2) 0.0235(18) 0.030(2) 0.0013(15) 0.0170(17) 0.0077(16)
O6' 0.166(8) 0.148(7) 0.134(7) -0.037(6) -0.042(6) 0.026(6)
N6 0.103(4) 0.077(4) 0.107(4) -0.028(4) 0.004(4) 0.023(4)

loop_
_atom_type_symbol
_atom_type_description
_atom_type_scat_dispersion_real
_atom_type_scat_dispersion_imag
_atom_type_scat_source
C C 0.0033 0.0016 'International Tables Vol C Tables 4.2.6.8 and 6.1.1.4'
H H 0.0000 0.0000 'International Tables Vol C Tables 4.2.6.8 and 6.1.1.4'
N N 0.0061 0.0033 'International Tables Vol C Tables 4.2.6.8 and 6.1.1.4'
O O 0.0106 0.0060 'International Tables Vol C Tables 4.2.6.8 and 6.1.1.4'
Zn Zn 0.2839 1.4301 'International Tables Vol C Tables 4.2.6.8 and 6.1.1.4'

loop_
_geom_angle_atom_site_label_1
_geom_angle_atom_site_label_2
_geom_angle_atom_site_label_3
_geom_angle
_geom_angle_site_symmetry_1
_geom_angle_site_symmetry_3
_geom_angle_publ_flag
N3 Zn1 N2 92.40(13) 7_556 2_645 ?
N3 Zn1 N4 166.89(14) 7_556 . ?
N2 Zn1 N4 100.56(13) 2_645 . ?
N3 Zn1 O2 95.96(13) 7_556 . ?
N2 Zn1 O2 88.03(12) 2_645 . ?
N4 Zn1 O2 86.58(15) . . ?
N3 Zn1 O4 88.53(19) 7_556 . ?
N2 Zn1 O4 87.26(16) 2_645 . ?
N4 Zn1 O4 90.1(2) . . ?
O2 Zn1 O4 173.62(17) . . ?
N3 Zn1 O5 82.2(2) 7_556 . ?
N2 Zn1 O5 138.58(17) 2_645 . ?
N4 Zn1 O5 86.7(2) . . ?
O2 Zn1 O5 133.32(16) . . ?
O4 Zn1 O5 51.73(18) . . ?
N3 Zn1 O1 86.45(12) 7_556 . ?
N2 Zn1 O1 142.01(13) 2_645 . ?
N4 Zn1 O1 84.58(13) . . ?
O2 Zn1 O1 54.47(12) . . ?
O4 Zn1 O1 130.60(16) . . ?
O5 Zn1 O1 78.91(17) . . ?
N5 O1 Zn1 87.4(2) . . ?
N5 O2 Zn1 100.2(3) . . ?
N6' O4 Zn1 94.7(6) . . ?
N6 O4 Zn1 96.7(5) . . ?
N6 O5 Zn1 94.6(5) . . ?
N6' O5 Zn1 91.4(6) . . ?
C23 N1 C9 123.2(3) . . ?
C23 N1 C12 120.6(3) . . ?
C9 N1 C12 116.1(3) . . ?
C22 N2 C21 118.4(3) . . ?
C22 N2 Zn1 124.0(3) . 2_665 ?
C21 N2 Zn1 117.3(2) . 2_665 ?
C32 N3 C33 117.6(4) . . ?
C32 N3 Zn1 119.2(3) . 7_556 ?
C33 N3 Zn1 123.2(3) . 7_556 ?
C1 N4 C5 118.5(4) . . ?
C1 N4 Zn1 120.4(3) . . ?
C5 N4 Zn1 121.1(3) . . ?
O3 N5 O1 121.9(4) . . ?
O3 N5 O2 120.2(4) . . ?
O1 N5 O2 117.9(4) . . ?
O4 N6' O6' 125.8(11) . . ?
O4 N6' O5 111.2(9) . . ?
O6' N6' O5 123.0(11) . . ?
N4 C1 C2 122.1(4) . . ?
N4 C1 H1 118.9 . . ?
C2 C1 H1 118.9 . . ?
C3 C2 C1 119.2(4) . . ?
C3 C2 H2 120.4 . . ?
C1 C2 H2 120.4 . . ?
C2 C3 C4 120.2(4) . . ?
C2 C3 H3 119.9 . . ?
C4 C3 H3 119.9 . . ?
C5 C4 C3 116.6(4) . . ?
C5 C4 C6 121.4(4) . . ?
C3 C4 C6 122.0(4) . . ?
N4 C5 C4 123.4(4) . . ?
N4 C5 H5 118.3 . . ?
C4 C5 H5 118.3 . . ?
C11 C6 C7 117.7(4) . . ?
C11 C6 C4 121.9(4) . . ?
C7 C6 C4 120.4(4) . . ?
C8 C7 C6 121.5(4) . . ?
C8 C7 H7A 119.3 . . ?
C6 C7 H7A 119.3 . . ?
C7 C8 C9 119.9(4) . . ?
C7 C8 H8 120.0 . . ?
C9 C8 H8 120.0 . . ?
C10 C9 C8 119.4(3) . . ?
C10 C9 N1 122.6(4) . . ?
C8 C9 N1 118.0(3) . . ?
C9 C10 C11 120.1(4) . . ?
C9 C10 H10 120.0 . . ?
C11 C10 H10 120.0 . . ?
C10 C11 C6 121.4(4) . . ?
C10 C11 H11 119.3 . . ?
C6 C11 H11 119.3 . . ?
C17 C12 C13 119.5(3) . . ?
C17 C12 N1 121.9(3) . . ?
C13 C12 N1 118.7(3) . . ?
C14 C13 C12 119.8(3) . . ?
C14 C13 H13 120.1 . . ?
C12 C13 H13 120.1 . . ?
C13 C14 C15 121.3(4) . . ?
C13 C14 H14 119.3 . . ?
C15 C14 H14 119.3 . . ?
C16 C15 C14 118.2(3) . . ?
C16 C15 C18 122.1(3) . . ?
C14 C15 C18 119.7(3) . . ?
C17 C16 C15 121.1(4) . . ?
C17 C16 H16 119.5 . . ?
C15 C16 H16 119.5 . . ?
C16 C17 C12 120.0(4) . . ?
C16 C17 H17 120.0 . . ?
C12 C17 H17 120.0 . . ?
C19 C18 C22 117.1(3) . . ?
C19 C18 C15 121.6(3) . . ?
C22 C18 C15 121.2(3) . . ?
C20 C19 C18 119.7(4) . . ?
C20 C19 H19 120.2 . . ?
C18 C19 H19 120.2 . . ?
C21 C20 C19 119.0(4) . . ?
C21 C20 H20 120.5 . . ?
C19 C20 H20 120.5 . . ?
N2 C21 C20 122.5(4) . . ?
N2 C21 H21 118.8 . . ?
C20 C21 H21 118.8 . . ?
N2 C22 C18 123.3(4) . . ?
N2 C22 H22 118.4 . . ?
C18 C22 H22 118.4 . . ?
C24 C23 N1 120.9(3) . . ?
C24 C23 C28 117.5(3) . . ?
N1 C23 C28 121.6(3) . . ?
C25 C24 C23 121.1(4) . . ?
C25 C24 H24 119.5 . . ?
C23 C24 H24 119.5 . . ?
C24 C25 C26 121.9(4) . . ?
C24 C25 H25 119.1 . . ?
C26 C25 H25 119.1 . . ?
C25 C26 C27 117.3(4) . . ?
C25 C26 C29 121.1(4) . . ?
C27 C26 C29 121.6(4) . . ?
C28 C27 C26 121.5(4) . . ?
C28 C27 H27 119.2 . . ?
C26 C27 H27 119.2 . . ?
C27 C28 C23 120.7(4) . . ?
C27 C28 H28 119.6 . . ?
C23 C28 H28 119.6 . . ?
C33 C29 C30 117.4(4) . . ?
C33 C29 C26 120.6(4) . . ?
C30 C29 C26 122.0(4) . . ?
C31 C30 C29 119.8(4) . . ?
C31 C30 H30 120.1 . . ?
C29 C30 H30 120.1 . . ?
C30 C31 C32 119.0(4) . . ?
C30 C31 H31 120.5 . . ?
C32 C31 H31 120.5 . . ?
N3 C32 C31 122.6(4) . . ?
N3 C32 H32 118.7 . . ?
C31 C32 H32 118.7 . . ?
N3 C33 C29 123.5(4) . . ?
N3 C33 H33 118.2 . . ?
C29 C33 H33 118.2 . . ?
O4 N6 O5 109.9(8) . . ?
O4 N6 O6 131.8(9) . . ?
O5 N6 O6 118.3(9) . . ?

loop_
_geom_bond_atom_site_label_1
_geom_bond_atom_site_label_2
_geom_bond_distance
_geom_bond_site_symmetry_2
_geom_bond_publ_flag
Zn1 N3 2.125(4) 7_556 ?
Zn1 N2 2.129(3) 2_645 ?
Zn1 N4 2.132(4) . ?
Zn1 O2 2.196(4) . ?
Zn1 O4 2.282(6) . ?
Zn1 O5 2.315(7) . ?
Zn1 O1 2.468(4) . ?
O1 N5 1.251(5) . ?
O2 N5 1.257(5) . ?
O3 N5 1.234(5) . ?
O4 N6' 1.184(9) . ?
O4 N6 1.217(8) . ?
O5 N6 1.233(8) . ?
O5 N6' 1.246(9) . ?
O6 N6 1.236(8) . ?
N1 C23 1.402(5) . ?
N1 C9 1.428(5) . ?
N1 C12 1.432(5) . ?
N2 C22 1.337(5) . ?
N2 C21 1.344(5) . ?
N3 C32 1.346(5) . ?
N3 C33 1.352(5) . ?
N4 C1 1.334(6) . ?
N4 C5 1.340(5) . ?
N6' O6' 1.201(9) . ?
C1 C2 1.386(7) . ?
C1 H1 0.9300 . ?
C2 C3 1.363(6) . ?
C2 H2 0.9300 . ?
C3 C4 1.399(6) . ?
C3 H3 0.9300 . ?
C4 C5 1.394(6) . ?
C4 C6 1.485(5) . ?
C5 H5 0.9300 . ?
C6 C11 1.397(6) . ?
C6 C7 1.398(6) . ?
C7 C8 1.383(6) . ?
C7 H7A 0.9300 . ?
C8 C9 1.404(6) . ?
C8 H8 0.9300 . ?
C9 C10 1.383(5) . ?
C10 C11 1.394(6) . ?
C10 H10 0.9300 . ?
C11 H11 0.9300 . ?
C12 C17 1.390(5) . ?
C12 C13 1.397(6) . ?
C13 C14 1.382(5) . ?
C13 H13 0.9300 . ?
C14 C15 1.396(5) . ?
C14 H14 0.9300 . ?
C15 C16 1.392(5) . ?
C15 C18 1.484(5) . ?
C16 C17 1.388(5) . ?
C16 H16 0.9300 . ?
C17 H17 0.9300 . ?
C18 C19 1.391(6) . ?
C18 C22 1.401(5) . ?
C19 C20 1.389(6) . ?
C19 H19 0.9300 . ?
C20 C21 1.375(6) . ?
C20 H20 0.9300 . ?
C21 H21 0.9300 . ?
C22 H22 0.9300 . ?
C23 C24 1.397(5) . ?
C23 C28 1.403(5) . ?
C24 C25 1.383(6) . ?
C24 H24 0.9300 . ?
C25 C26 1.386(6) . ?
C25 H25 0.9300 . ?
C26 C27 1.397(6) . ?
C26 C29 1.487(5) . ?
C27 C28 1.390(5) . ?
C27 H27 0.9300 . ?
C28 H28 0.9300 . ?
C29 C33 1.385(6) . ?
C29 C30 1.398(6) . ?
C30 C31 1.376(6) . ?
C30 H30 0.9300 . ?
C31 C32 1.384(6) . ?
C31 H31 0.9300 . ?
C32 H32 0.9300 . ?
C33 H33 0.9300 . ?
